data_4119342
loop_
_publ_author_name
'Shu-Yu Zhang'
'Gang He'
'William A. Nack'
'Yingsheng Zhao'
'Qiong Li'
'Gong Chen'

_publ_section_title
;
 Palladium-Catalyzed Picolinamide-Directed Alkylation of Unactivated
 C(sp3)-H Bonds with Alkyl Iodides
;
_journal_name_full 'Journal of the American Chemical Society'
_journal_page_first 2124
_journal_page_last 2127
_journal_paper_doi 10.1021/ja312277g
_journal_volume 135
_journal_year 2013
_chemical_formula_moiety 'C34 H44 N4 O8 Pd2'
_chemical_formula_sum 'C34 H44 N4 O8 Pd2'
_chemical_formula_weight 849.53
_chemical_name_systematic
; 
 ? 
;
_space_group_IT_number 167
_symmetry_cell_setting trigonal
_symmetry_space_group_name_Hall '-R 3 2"c'
_symmetry_space_group_name_H-M 'R -3 c :H'
_atom_sites_solution_hydrogens geom
_atom_sites_solution_primary direct
_atom_sites_solution_secondary difmap
_audit_creation_method SHELXL-97
_cell_angle_alpha 90.00
_cell_angle_beta 90.00
_cell_angle_gamma 120.00
_cell_formula_units_Z 18
_cell_length_a 36.000(16)
_cell_length_b 36.000(16)
_cell_length_c 16.050(8)
_cell_measurement_reflns_used 7427
_cell_measurement_temperature 293(2)
_cell_measurement_theta_max 21.212
_cell_measurement_theta_min 2.260
_cell_volume 18014(14)
_computing_cell_refinement 'Bruker SMART'
_computing_data_collection 'Bruker SMART'
_computing_data_reduction 'Bruker SAINT'
_computing_molecular_graphics 'Bruker SHELXTL'
_computing_publication_material 'Bruker SHELXTL'
_computing_structure_refinement 'SHELXL-97 (Sheldrick, 1997)'
_computing_structure_solution 'SHELXS-97 (Sheldrick, 1990)'
_diffrn_ambient_temperature 293(2)
_diffrn_measured_fraction_theta_full 0.989
_diffrn_measured_fraction_theta_max 0.989
_diffrn_measurement_device_type 'CCD area detector'
_diffrn_measurement_method 'phi and omega scans'
_diffrn_radiation_monochromator graphite
_diffrn_radiation_source 'fine-focus sealed tube'
_diffrn_radiation_type MoK\a
_diffrn_radiation_wavelength 0.71073
_diffrn_reflns_av_R_equivalents 0.0671
_diffrn_reflns_av_sigmaI/netI 0.0397
_diffrn_reflns_limit_h_max 48
_diffrn_reflns_limit_h_min -48
_diffrn_reflns_limit_k_max 48
_diffrn_reflns_limit_k_min -48
_diffrn_reflns_limit_l_max 21
_diffrn_reflns_limit_l_min -21
_diffrn_reflns_number 54610
_diffrn_reflns_theta_full 28.61
_diffrn_reflns_theta_max 28.61
_diffrn_reflns_theta_min 1.96
_exptl_absorpt_coefficient_mu 0.947
_exptl_absorpt_correction_T_max 0.9367
_exptl_absorpt_correction_T_min 0.8480
_exptl_absorpt_correction_type multi-scan
_exptl_absorpt_process_details SADABS
_exptl_crystal_colour orange
_exptl_crystal_density_diffrn 1.410
_exptl_crystal_description rod
_exptl_crystal_F_000 7776
_exptl_crystal_size_max 0.18
_exptl_crystal_size_mid 0.10
_exptl_crystal_size_min 0.07
_platon_squeeze_details
;
;
_refine_diff_density_max 1.000
_refine_diff_density_min -0.276
_refine_diff_density_rms 0.094
_refine_ls_extinction_method none
_refine_ls_goodness_of_fit_ref 1.172
_refine_ls_hydrogen_treatment noref
_refine_ls_matrix_type full
_refine_ls_number_parameters 220
_refine_ls_number_reflns 5083
_refine_ls_number_restraints 0
_refine_ls_restrained_S_all 1.172
_refine_ls_R_factor_all 0.1211
_refine_ls_R_factor_gt 0.0861
_refine_ls_shift/su_max 0.003
_refine_ls_shift/su_mean 0.000
_refine_ls_structure_factor_coef Fsqd
_refine_ls_weighting_details 'calc w=1/[\s^2^(Fo^2^)+(0.0808P)^2^+67.6815P] where P=(Fo^2^+2Fc^2^)/3'
_refine_ls_weighting_scheme calc
_refine_ls_wR_factor_gt 0.1912
_refine_ls_wR_factor_ref 0.2106
_reflns_number_gt 3755
_reflns_number_total 5083
_reflns_threshold_expression >2sigma(I)
_cod_data_source_file ja312277g_si_002.cif
_cod_data_source_block suz2s
_cod_original_sg_symbol_H-M 'R -3 c'
_cod_database_code 4119342

loop_
_symmetry_equiv_pos_as_xyz
'x, y, z'
'-y, x-y, z'
'-x+y, -x, z'
'y, x, -z+1/2'
'-x, -x+y, -z+1/2'
'x-y, -y, -z+1/2'
'x+2/3, y+1/3, z+1/3'
'-y+2/3, x-y+1/3, z+1/3'
'-x+y+2/3, -x+1/3, z+1/3'
'y+2/3, x+1/3, -z+5/6'
'-x+2/3, -x+y+1/3, -z+5/6'
'x-y+2/3, -y+1/3, -z+5/6'
'x+1/3, y+2/3, z+2/3'
'-y+1/3, x-y+2/3, z+2/3'
'-x+y+1/3, -x+2/3, z+2/3'
'y+1/3, x+2/3, -z+7/6'
'-x+1/3, -x+y+2/3, -z+7/6'
'x-y+1/3, -y+2/3, -z+7/6'
'-x, -y, -z'
'y, -x+y, -z'
'x-y, x, -z'
'-y, -x, z-1/2'
'x, x-y, z-1/2'
'-x+y, y, z-1/2'
'-x+2/3, -y+1/3, -z+1/3'
'y+2/3, -x+y+1/3, -z+1/3'
'x-y+2/3, x+1/3, -z+1/3'
'-y+2/3, -x+1/3, z-1/6'
'x+2/3, x-y+1/3, z-1/6'
'-x+y+2/3, y+1/3, z-1/6'
'-x+1/3, -y+2/3, -z+2/3'
'y+1/3, -x+y+2/3, -z+2/3'
'x-y+1/3, x+2/3, -z+2/3'
'-y+1/3, -x+2/3, z+1/6'
'x+1/3, x-y+2/3, z+1/6'
'-x+y+1/3, y+2/3, z+1/6'

loop_
_atom_site_label
_atom_site_type_symbol
_atom_site_fract_x
_atom_site_fract_y
_atom_site_fract_z
_atom_site_U_iso_or_equiv
_atom_site_adp_type
_atom_site_occupancy
_atom_site_symmetry_multiplicity
_atom_site_calc_flag
_atom_site_refinement_flags
Pd1 Pd 0.308690(16) 0.160937(17) -0.00740(3) 0.0715(2) Uani 1 1 d .
O1 O 0.35348(18) 0.14485(18) 0.0276(3) 0.0961(14) Uani 1 1 d .
O2 O 0.38703(15) 0.15860(15) -0.0940(4) 0.0896(13) Uani 1 1 d .
O6 O 0.2613(3) 0.2407(3) -0.0188(6) 0.169(3) Uani 1 1 d .
O7 O 0.4065(4) 0.1246(4) 0.0090(9) 0.230(5) Uani 1 1 d .
H7 H 0.3939 0.1074 0.0465 0.345 Uiso 1 1 calc R
N1 N 0.26803(18) 0.18121(17) -0.0356(3) 0.0753(13) Uani 1 1 d .
N2 N 0.33252(17) 0.21213(18) 0.0654(3) 0.0773(14) Uani 1 1 d .
C1 C 0.2785(3) 0.2191(3) -0.0066(5) 0.099(2) Uani 1 1 d .
C2 C 0.3149(3) 0.2361(2) 0.0549(5) 0.092(2) Uani 1 1 d .
C17 C 0.3795(3) 0.1437(2) -0.0208(6) 0.091(2) Uani 1 1 d .
C7 C 0.2330(2) 0.1565(3) -0.0963(4) 0.088(2) Uani 1 1 d .
H7A H 0.2466 0.1498 -0.1422 0.106 Uiso 1 1 calc R
C12 C 0.1965(2) 0.1124(2) -0.0654(4) 0.0858(19) Uani 1 1 d .
H12 H 0.2044 0.0905 -0.0542 0.103 Uiso 1 1 calc R
C11 C 0.1686(2) 0.1179(3) 0.0020(4) 0.088(2) Uani 1 1 d .
H11 H 0.1449 0.0888 0.0128 0.106 Uiso 1 1 calc R
C14 C 0.1881(2) 0.1355(2) 0.0869(4) 0.0840(19) Uani 1 1 d .
H14 H 0.2089 0.1662 0.0818 0.101 Uiso 1 1 calc R
C15 C 0.2100(3) 0.1131(3) 0.1250(5) 0.120(3) Uani 1 1 d .
H15A H 0.1889 0.0841 0.1385 0.180 Uiso 1 1 calc R
H15B H 0.2248 0.1279 0.1747 0.180 Uiso 1 1 calc R
H15C H 0.2301 0.1131 0.0859 0.180 Uiso 1 1 calc R
C13 C 0.1658(3) 0.1036(4) -0.1397(4) 0.115(3) Uani 1 1 d .
H13A H 0.1783 0.1021 -0.1922 0.138 Uiso 1 1 calc R
H13B H 0.1383 0.0777 -0.1318 0.138 Uiso 1 1 calc R
C9 C 0.1624(3) 0.1424(4) -0.1332(5) 0.119(3) Uani 1 1 d .
H9 H 0.1438 0.1451 -0.1745 0.143 Uiso 1 1 calc R
C6 C 0.3635(3) 0.2232(3) 0.1219(5) 0.099(2) Uani 1 1 d .
H6 H 0.3755 0.2058 0.1301 0.119 Uiso 1 1 calc R
C3 C 0.3287(3) 0.2736(3) 0.1000(7) 0.121(3) Uani 1 1 d .
H3 H 0.3164 0.2908 0.0917 0.145 Uiso 1 1 calc R
C16 C 0.1523(4) 0.1292(5) 0.1472(6) 0.164(5) Uani 1 1 d .
H16A H 0.1311 0.0994 0.1499 0.246 Uiso 1 1 calc R
H16B H 0.1393 0.1453 0.1277 0.246 Uiso 1 1 calc R
H16C H 0.1642 0.1392 0.2016 0.246 Uiso 1 1 calc R
C8 C 0.2092(4) 0.1761(4) -0.1373(6) 0.140(4) Uani 1 1 d .
H8A H 0.2143 0.2018 -0.1080 0.168 Uiso 1 1 calc R
H8B H 0.2183 0.1836 -0.1948 0.168 Uiso 1 1 calc R
C10 C 0.1488(4) 0.1399(4) -0.0431(6) 0.137(4) Uani 1 1 d .
H10A H 0.1590 0.1684 -0.0206 0.164 Uiso 1 1 calc R
H10B H 0.1178 0.1236 -0.0382 0.164 Uiso 1 1 calc R
C5 C 0.3780(3) 0.2605(3) 0.1686(5) 0.121(3) Uani 1 1 d .
H5 H 0.3997 0.2684 0.2078 0.146 Uiso 1 1 calc R
C4 C 0.3603(4) 0.2846(3) 0.1561(7) 0.131(3) Uani 1 1 d .
H4 H 0.3700 0.3097 0.1868 0.157 Uiso 1 1 calc R

loop_
_atom_site_aniso_label
_atom_site_aniso_U_11
_atom_site_aniso_U_22
_atom_site_aniso_U_33
_atom_site_aniso_U_23
_atom_site_aniso_U_13
_atom_site_aniso_U_12
Pd1 0.0763(4) 0.0718(3) 0.0640(3) 0.0085(2) 0.0058(2) 0.0353(3)
O1 0.103(4) 0.115(4) 0.086(3) 0.023(3) -0.007(3) 0.065(3)
O2 0.086(3) 0.080(3) 0.115(4) 0.005(3) 0.005(3) 0.051(3)
O6 0.187(8) 0.131(5) 0.235(9) -0.051(6) -0.066(6) 0.115(6)
O7 0.245(12) 0.253(13) 0.283(15) 0.048(9) -0.016(9) 0.194(12)
N1 0.083(3) 0.077(3) 0.067(3) 0.005(3) 0.007(3) 0.041(3)
N2 0.081(3) 0.073(3) 0.061(3) 0.008(2) 0.007(3) 0.026(3)
C1 0.108(6) 0.080(5) 0.118(6) 0.014(5) 0.000(5) 0.054(5)
C2 0.099(5) 0.072(4) 0.090(5) 0.000(4) 0.016(4) 0.031(4)
C17 0.081(5) 0.070(4) 0.117(6) 0.009(4) -0.011(4) 0.035(4)
C7 0.096(5) 0.121(6) 0.057(3) 0.019(4) 0.018(3) 0.062(5)
C12 0.099(5) 0.100(5) 0.066(4) -0.013(3) -0.009(4) 0.055(4)
C11 0.084(4) 0.125(6) 0.059(4) 0.007(4) 0.008(3) 0.054(4)
C14 0.101(5) 0.104(5) 0.051(3) 0.007(3) 0.009(3) 0.055(4)
C15 0.126(7) 0.165(9) 0.072(5) 0.010(5) -0.006(5) 0.075(7)
C13 0.116(7) 0.173(9) 0.058(4) -0.029(5) -0.021(4) 0.075(7)
C9 0.127(8) 0.195(11) 0.065(4) 0.009(5) -0.011(5) 0.103(8)
C6 0.106(6) 0.096(6) 0.077(4) 0.014(4) -0.003(4) 0.037(5)
C3 0.136(8) 0.085(6) 0.131(8) -0.009(5) 0.000(6) 0.047(6)
C16 0.186(11) 0.281(15) 0.074(6) 0.004(7) 0.028(6) 0.154(11)
C8 0.178(11) 0.177(10) 0.103(7) 0.041(7) 0.010(7) 0.117(10)
C10 0.168(9) 0.229(12) 0.083(6) 0.001(6) 0.001(6) 0.151(10)
C5 0.109(7) 0.108(7) 0.082(5) -0.002(5) -0.010(5) 0.005(6)
C4 0.139(9) 0.092(7) 0.123(8) -0.011(6) -0.002(7) 0.028(6)

loop_
_atom_type_symbol
_atom_type_description
_atom_type_scat_dispersion_real
_atom_type_scat_dispersion_imag
_atom_type_scat_source
C C 0.0033 0.0016 'International Tables Vol C Tables 4.2.6.8 and 6.1.1.4'
H H 0.0000 0.0000 'International Tables Vol C Tables 4.2.6.8 and 6.1.1.4'
N N 0.0061 0.0033 'International Tables Vol C Tables 4.2.6.8 and 6.1.1.4'
O O 0.0106 0.0060 'International Tables Vol C Tables 4.2.6.8 and 6.1.1.4'
Pd Pd -0.9988 1.0072 'International Tables Vol C Tables 4.2.6.8 and 6.1.1.4'

loop_
_geom_angle_atom_site_label_1
_geom_angle_atom_site_label_2
_geom_angle_atom_site_label_3
_geom_angle
_geom_angle_site_symmetry_1
_geom_angle_site_symmetry_3
N2 Pd1 N1 81.3(2) . .
N2 Pd1 O2 174.0(2) . 11_554
N1 Pd1 O2 98.0(2) . 11_554
N2 Pd1 O1 93.7(2) . .
N1 Pd1 O1 175.0(2) . .
O2 Pd1 O1 87.0(2) 11_554 .
N2 Pd1 Pd1 107.41(15) . 11_554
N1 Pd1 Pd1 98.50(15) . 11_554
O2 Pd1 Pd1 78.59(15) 11_554 11_554
O1 Pd1 Pd1 82.44(16) . 11_554
C17 O1 Pd1 123.7(5) . .
C17 O2 Pd1 128.9(5) . 11_554
C17 O7 H7 109.5 . .
C1 N1 C7 124.9(6) . .
C1 N1 Pd1 115.0(5) . .
C7 N1 Pd1 119.4(4) . .
C2 N2 C6 119.9(7) . .
C2 N2 Pd1 114.2(5) . .
C6 N2 Pd1 126.0(6) . .
O6 C1 N1 129.3(9) . .
O6 C1 C2 117.2(8) . .
N1 C1 C2 113.3(7) . .
N2 C2 C3 121.2(9) . .
N2 C2 C1 115.1(7) . .
C3 C2 C1 123.7(9) . .
O1 C17 O2 125.3(7) . .
O1 C17 O7 119.0(9) . .
O2 C17 O7 115.7(9) . .
N1 C7 C8 121.2(8) . .
N1 C7 C12 115.7(5) . .
C8 C7 C12 103.3(7) . .
N1 C7 H7A 105.0 . .
C8 C7 H7A 105.0 . .
C12 C7 H7A 105.0 . .
C13 C12 C11 97.1(6) . .
C13 C12 C7 96.6(6) . .
C11 C12 C7 111.2(6) . .
C13 C12 H12 116.3 . .
C11 C12 H12 116.3 . .
C7 C12 H12 116.3 . .
C10 C11 C14 117.2(7) . .
C10 C11 C12 103.9(6) . .
C14 C11 C12 119.0(6) . .
C10 C11 H11 105.1 . .
C14 C11 H11 105.1 . .
C12 C11 H11 105.1 . .
C15 C14 C11 113.3(6) . .
C15 C14 C16 106.9(7) . .
C11 C14 C16 109.0(7) . .
C15 C14 H14 109.2 . .
C11 C14 H14 109.2 . .
C16 C14 H14 109.2 . .
C14 C15 H15A 109.5 . .
C14 C15 H15B 109.5 . .
H15A C15 H15B 109.5 . .
C14 C15 H15C 109.5 . .
H15A C15 H15C 109.5 . .
H15B C15 H15C 109.5 . .
C9 C13 C12 98.1(7) . .
C9 C13 H13A 112.1 . .
C12 C13 H13A 112.1 . .
C9 C13 H13B 112.1 . .
C12 C13 H13B 112.1 . .
H13A C13 H13B 109.8 . .
C13 C9 C8 100.1(8) . .
C13 C9 C10 100.9(8) . .
C8 C9 C10 106.7(9) . .
C13 C9 H9 115.7 . .
C8 C9 H9 115.7 . .
C10 C9 H9 115.7 . .
N2 C6 C5 120.5(9) . .
N2 C6 H6 119.8 . .
C5 C6 H6 119.8 . .
C4 C3 C2 118.2(10) . .
C4 C3 H3 120.9 . .
C2 C3 H3 120.9 . .
C14 C16 H16A 109.5 . .
C14 C16 H16B 109.5 . .
H16A C16 H16B 109.5 . .
C14 C16 H16C 109.5 . .
H16A C16 H16C 109.5 . .
H16B C16 H16C 109.5 . .
C9 C8 C7 105.7(8) . .
C9 C8 H8A 110.6 . .
C7 C8 H8A 110.6 . .
C9 C8 H8B 110.6 . .
C7 C8 H8B 110.6 . .
H8A C8 H8B 108.7 . .
C11 C10 C9 105.5(7) . .
C11 C10 H10A 110.6 . .
C9 C10 H10A 110.6 . .
C11 C10 H10B 110.6 . .
C9 C10 H10B 110.6 . .
H10A C10 H10B 108.8 . .
C4 C5 C6 118.7(10) . .
C4 C5 H5 120.7 . .
C6 C5 H5 120.7 . .
C5 C4 C3 121.5(10) . .
C5 C4 H4 119.2 . .
C3 C4 H4 119.2 . .

loop_
_geom_bond_atom_site_label_1
_geom_bond_atom_site_label_2
_geom_bond_distance
_geom_bond_site_symmetry_2
Pd1 N2 1.979(6) .
Pd1 N1 1.987(6) .
Pd1 O2 2.037(5) 11_554
Pd1 O1 2.046(5) .
Pd1 Pd1 2.8812(14) 11_554
O1 C17 1.233(9) .
O2 C17 1.263(10) .
O2 Pd1 2.038(5) 11_554
O6 C1 1.229(9) .
O7 C17 1.523(11) .
O7 H7 0.8200 .
N1 C1 1.305(9) .
N1 C7 1.487(9) .
N2 C2 1.315(10) .
N2 C6 1.335(9) .
C1 C2 1.505(11) .
C2 C3 1.386(11) .
C7 C8 1.507(11) .
C7 C12 1.554(10) .
C7 H7A 0.9800 .
C12 C13 1.546(10) .
C12 C11 1.553(9) .
C12 H12 0.9800 .
C11 C10 1.492(11) .
C11 C14 1.519(9) .
C11 H11 0.9800 .
C14 C15 1.507(10) .
C14 C16 1.535(10) .
C14 H14 0.9800 .
C15 H15A 0.9600 .
C15 H15B 0.9600 .
C15 H15C 0.9600 .
C13 C9 1.465(13) .
C13 H13A 0.9700 .
C13 H13B 0.9700 .
C9 C8 1.506(14) .
C9 C10 1.517(12) .
C9 H9 0.9800 .
C6 C5 1.393(12) .
C6 H6 0.9300 .
C3 C4 1.349(14) .
C3 H3 0.9300 .
C16 H16A 0.9600 .
C16 H16B 0.9600 .
C16 H16C 0.9600 .
C8 H8A 0.9700 .
C8 H8B 0.9700 .
C10 H10A 0.9700 .
C10 H10B 0.9700 .
C5 C4 1.323(14) .
C5 H5 0.9300 .
C4 H4 0.9300 .

loop_
_geom_torsion_atom_site_label_1
_geom_torsion_atom_site_label_2
_geom_torsion_atom_site_label_3
_geom_torsion_atom_site_label_4
_geom_torsion
_geom_torsion_site_symmetry_1
N2 Pd1 O1 C17 -117.6(6) .
N1 Pd1 O1 C17 -112(2) .
O2 Pd1 O1 C17 68.3(6) 11_554
Pd1 Pd1 O1 C17 -10.5(6) 11_554
N2 Pd1 N1 C1 9.7(5) .
O2 Pd1 N1 C1 -176.3(5) 11_554
O1 Pd1 N1 C1 4(3) .
Pd1 Pd1 N1 C1 -96.7(5) 11_554
N2 Pd1 N1 C7 -179.4(4) .
O2 Pd1 N1 C7 -5.4(5) 11_554
O1 Pd1 N1 C7 175(2) .
Pd1 Pd1 N1 C7 74.2(4) 11_554
N1 Pd1 N2 C2 -6.7(5) .
O2 Pd1 N2 C2 -90(2) 11_554
O1 Pd1 N2 C2 172.8(5) .
Pd1 Pd1 N2 C2 89.5(5) 11_554
N1 Pd1 N2 C6 172.8(6) .
O2 Pd1 N2 C6 89(2) 11_554
O1 Pd1 N2 C6 -7.7(6) .
Pd1 Pd1 N2 C6 -90.9(6) 11_554
C7 N1 C1 O6 4.1(14) .
Pd1 N1 C1 O6 174.4(9) .
C7 N1 C1 C2 179.2(6) .
Pd1 N1 C1 C2 -10.4(8) .
C6 N2 C2 C3 1.9(11) .
Pd1 N2 C2 C3 -178.6(6) .
C6 N2 C2 C1 -176.4(6) .
Pd1 N2 C2 C1 3.1(8) .
O6 C1 C2 N2 -179.4(8) .
N1 C1 C2 N2 4.9(10) .
O6 C1 C2 C3 2.4(13) .
N1 C1 C2 C3 -173.4(8) .
Pd1 O1 C17 O2 12.2(11) .
Pd1 O1 C17 O7 -170.5(7) .
Pd1 O2 C17 O1 -4.1(11) 11_554
Pd1 O2 C17 O7 178.6(7) 11_554
C1 N1 C7 C8 6.8(10) .
Pd1 N1 C7 C8 -163.1(6) .
C1 N1 C7 C12 -119.4(8) .
Pd1 N1 C7 C12 70.7(7) .
N1 C7 C12 C13 170.8(6) .
C8 C7 C12 C13 35.9(8) .
N1 C7 C12 C11 70.5(8) .
C8 C7 C12 C11 -64.3(8) .
C13 C12 C11 C10 -36.3(9) .
C7 C12 C11 C10 63.7(8) .
C13 C12 C11 C14 -168.8(8) .
C7 C12 C11 C14 -68.8(9) .
C10 C11 C14 C15 -176.1(8) .
C12 C11 C14 C15 -49.6(10) .
C10 C11 C14 C16 65.0(10) .
C12 C11 C14 C16 -168.5(8) .
C11 C12 C13 C9 55.7(8) .
C7 C12 C13 C9 -56.8(7) .
C12 C13 C9 C8 55.6(8) .
C12 C13 C9 C10 -53.8(9) .
C2 N2 C6 C5 -1.5(11) .
Pd1 N2 C6 C5 179.0(6) .
N2 C2 C3 C4 -1.1(13) .
C1 C2 C3 C4 177.0(9) .
C13 C9 C8 C7 -32.4(9) .
C10 C9 C8 C7 72.4(11) .
N1 C7 C8 C9 -135.3(8) .
C12 C7 C8 C9 -3.7(9) .
C14 C11 C10 C9 138.4(8) .
C12 C11 C10 C9 4.8(11) .
C13 C9 C10 C11 30.8(11) .
C8 C9 C10 C11 -73.3(11) .
N2 C6 C5 C4 0.3(13) .
C6 C5 C4 C3 0.5(16) .
C2 C3 C4 C5 -0.1(16) .

loop_
_platon_squeeze_void_nr
_platon_squeeze_void_average_x
_platon_squeeze_void_average_y
_platon_squeeze_void_average_z
_platon_squeeze_void_volume
_platon_squeeze_void_count_electrons
_platon_squeeze_void_content
1 0.000 0.000 -0.004 663 75 ' '
2 0.000 0.295 0.750 10 1 ' '
3 0.000 0.379 0.250 30 5 ' '
4 0.000 0.621 0.750 30 5 ' '
5 0.000 0.705 0.250 11 1 ' '
6 0.047 0.334 0.577 29 5 ' '
7 0.047 0.713 1.077 30 5 ' '
8 0.042 0.376 0.417 8 1 ' '
9 0.042 0.667 0.917 8 1 ' '
10 0.333 0.667 0.955 660 75 ' '
11 0.287 0.333 0.083 30 5 ' '
12 0.287 0.954 0.583 31 5 ' '
13 0.295 0.003 0.756 9 1 ' '
14 0.295 0.292 0.256 9 1 ' '
15 0.334 0.047 0.923 29 5 ' '
16 0.334 0.287 0.423 29 5 ' '
17 0.336 0.375 0.910 9 1 ' '
18 0.336 0.962 0.410 9 1 ' '
19 0.381 0.380 0.744 29 5 ' '
20 0.381 1.001 0.244 29 5 ' '
21 0.376 0.042 0.083 8 1 ' '
22 0.376 0.333 0.583 8 1 ' '
23 0.667 0.333 0.622 660 75 ' '
24 0.621 0.621 0.250 29 5 ' '
25 0.621 1.000 0.750 30 5 ' '
26 0.628 0.670 0.423 9 1 ' '
27 0.628 0.959 0.923 9 1 ' '
28 0.667 0.714 0.589 29 5 ' '
29 0.667 0.953 0.089 29 5 ' '
30 0.670 0.041 0.577 10 1 ' '
31 0.670 0.628 0.077 9 1 ' '
32 0.714 0.047 0.411 30 5 ' '
33 0.714 0.667 0.911 29 5 ' '
34 0.709 0.000 0.250 8 1 ' '
35 0.709 0.709 0.750 8 1 ' '
36 0.953 0.287 0.923 29 5 ' '
37 0.953 0.666 0.423 29 5 ' '
38 0.958 0.333 0.083 8 0 ' '
39 0.958 0.624 0.583 7 0 ' '
